data_2001813
loop_
_publ_author_name
'Bailey, J. A.'
'Miskowski, V. M.'
'Gray, H. B.'

_publ_section_title
;
 A diphenylformamidinate-bridged terpyridineplatinum(II) dimer
;
_journal_issue 4
_journal_name_full 'Acta Crystallographica Section C'
_journal_page_first 793
_journal_page_last 796
_journal_paper_doi 10.1107/S0108270192010229
_journal_volume 49
_journal_year 1993
_chemical_formula_sum 'C43 H35 Cl3 N8 O13 Pt2'
_chemical_formula_weight 1368.33
_symmetry_cell_setting orthorhombic
_symmetry_space_group_name_Hall 'P 2c -2n'
_symmetry_space_group_name_H-M 'P n a 21'
_atom_type_scat_source 'Cromer (1974); Cromer & Waber (1974)'
_cell_angle_alpha 90
_cell_angle_beta 90
_cell_angle_gamma 90
_cell_formula_units_Z 4
_cell_length_a 13.409(3)
_cell_length_b 20.196(5)
_cell_length_c 16.517(4)
_cell_measurement_reflns_used 25
_cell_measurement_temperature 295
_cell_measurement_theta_max 14
_cell_measurement_theta_min 13
_cell_volume 4472.9(18)
_diffrn_measurement_device CAD-4
_diffrn_measurement_method \w
_diffrn_radiation_type 'Mo K\a'
_diffrn_radiation_wavelength 0.71073
_diffrn_reflns_av_R_equivalents 0.008
_diffrn_reflns_limit_h_max 12
_diffrn_reflns_limit_h_min 0
_diffrn_reflns_limit_k_max 19
_diffrn_reflns_limit_k_min 0
_diffrn_reflns_limit_l_max 15
_diffrn_reflns_limit_l_min -15
_diffrn_reflns_number 14036
_diffrn_reflns_theta_max 20
_diffrn_standards_decay_% 0
_diffrn_standards_number 4
_exptl_absorpt_coefficient_mu 65.61
_exptl_absorpt_correction_type 'empirical [0.885 to 1.169 (relative)]'
_exptl_crystal_colour 'deep red'
_exptl_crystal_density_diffrn 2.03
_exptl_crystal_description 'irregular parallelepiped'
_exptl_crystal_size_max 0.27
_exptl_crystal_size_mid 0.23
_exptl_crystal_size_min 0.21
_refine_diff_density_max 0.74
_refine_diff_density_min -0.72
_refine_ls_extinction_coef 0.258E-6(6)
_refine_ls_extinction_method 'Larson (1967)'
_refine_ls_goodness_of_fit_obs 2.07
_refine_ls_hydrogen_treatment noref
_refine_ls_number_parameters 487
_refine_ls_number_reflns 4175
_refine_ls_R_factor_obs 0.030
_refine_ls_shift/esd_max '0.23 for O12; 0.13 for all others'
_refine_ls_structure_factor_coef Fsqd
_refine_ls_weighting_details 'w = 1/\s^2^(F~o~^2^)'
_refine_ls_weighting_scheme calc
_refine_ls_wR_factor_obs 0.003
_reflns_number_observed 4175
_reflns_number_total 4176
_reflns_observed_criterion All
_cod_data_source_file sp1005.cif
_cod_data_source_block sp1005_structure_1_of_1
_cod_depositor_comments
;
The following automatic conversions were performed:

'_refine_ls_weighting_scheme' value '1/\s^2^(F~o~^2^)' was changed to
'calc'. New tag '_refine_ls_weighting_details' was created. The value
of the new tag was set to 'w = 1/\s^2^(F~o~^2^)'.

Automatic conversion script
Id: cif_fix_values 3143 2015-03-26 13:38:13Z robertas 
;
_cod_database_code 2001813

loop_
_atom_site_label
_atom_site_fract_x
_atom_site_fract_y
_atom_site_fract_z
_atom_site_U_iso_or_equiv
Pt1 .14600(3) .02020(2) .0000 .0329(1)
N1 .1814(6) -.0788(4) .0085(6) .00023(2)*
C1 .2676(8) -.1024(4) .0263(7) .00031(2)*
C2 .1011(8) -.1226(5) -.0141(7) .00030(2)*
C3 .1195(9) -.1773(6) -.0653(7) .00036(3)*
C4 .0418(11) -.2179(6) -.0871(7) .0605(39)
C5 -.0519(13) -.2065(7) -.0592(10) .0726(49)
C6 -.0702(8) -.1516(7) -.0120(9) .0578(39)
C7 .0070(9) -.1107(5) .0097(8) .00038(2)*
N2 .3495(6) -.0694(4) .0493(5) .00023(2)*
C8 .4374(8) -.1088(4) .0643(7) .00028(2)*
C9 .4322(9) -.1720(6) .0992(7) .00039(3)*
C10 .5235(13) -.2067(6) .1113(9) .0636(44)
C11 .6128(11) -.1795(8) .0948(8) .0620(43)
C12 .6183(9) -.1188(7) .0653(10) .0718(41)
C13 .5288(8) -.0822(5) .0516(7) .00041(3)*
N3 .1546(7) .0290(4) -.1219(8) .00027(2)*
C14 .1714(10) -.0179(5) -.1767(9) .00034(3)*
C15 .1724(10) -.0066(8) -.2599(9) .0498(42)
C16 .1567(11) .0581(8) -.2839(9) .0645(52)
C17 .1368(10) .1079(7) -.2303(9) .0643(38)
C18 .1389(9) .0920(6) -.1493(8) .00031(3)*
N4 .1179(6) .1138(4) -.0083(7) .00031(2)*
C19 .1206(9) .1424(6) -.0820(8) .00037(3)*
C20 .1115(10) .2100(6) -.0899(9) .0585(42)
C21 .1027(10) .2462(6) -.0215(10) .0600(43)
C22 .0946(9) .2164(5) .0542(10) .0496(35)
C23 .1018(7) .1480(5) .0614(8) .00031(2)*
N5 .1176(7) .0391(5) .1190(6) .00032(2)*
C24 .0986(8) .1055(5) .1300(7) .00027(2)*
C25 .0742(11) .1275(7) .2068(10) .0592(40)
C26 .0688(10) .0824(8) .2684(10) .0621(44)
C27 .0886(11) .0168(7) .2574(10) .0586(45)
C28 .1113(9) -.0034(6) .1797(8) .00035(3)
Pt2 .3592(3) .02920(2) .06320(3) .0333(1)
N6 .3441(8) .0326(5) .1844(8) .00032(3)*
C29 .3402(10) -.0177(6) .2370(11) .00040(3)*
C30 .3319(11) -.0071(8) .3180(10) .0624(46)
C31 .3288(12) .0547(9) .3486(9) .0680(51)
C32 .3336(10) .1075(7) .2971(10) .0619(41)
C33 .3435(9) .0973(6) .2124(8) .00035(3)*
N7 .3634(6) .1244(4) .0781(6) .00025(2)*
C34 .3504(9) .1483(6) .1542(7) .00037(3)*
C35 .3409(10) .2159(6) .1640(9) .0577(41)
C36 .3443(11) .2564(6) .0968(11) .0678(49)
C37 .3599(9) .2317(6) .0202(10) .0563(42)
C38 .3699(8) .1629(5) .0143(7) .00030(2)*
N8 .3841(6) .0563(4) -.0534(6) .00025(2)*
C39 .3856(9) .1253(6) -.0611(8) .00036(3)*
C40 .4032(10) .1509(6) -.1366(10) .0594(40)
C41 .4168(11) .1107(8) -.2033(9) .0647(44)
C42 .4161(11) .0436(8) -.1930(10) .0585(44)
C43 .3993(9) .0185(6) -.1171(8) .00039(3)*
Cl1 .2894(4) .3078(2) -.2402(2) .0768(13)
O1 .3036(9) .3426(5) .3123(7) .1114(36)
O2 .2622(8) .2428(4) -.2561(6) .0957(39)
O3 .2149(11) .3393(5) -.1964(8) .1412(48)
O4 .3752(11) .3066(6) -.1961(11) .1540(54)
Cl2 .1555(2) .9441(2) .5013(2) .0541(8)
O5 .0921(9) .9562(8) .4353(6) .1463(61)
O6 .2228(9) .8929(6) .4853(6) .1314(39)
O7 .1026(7) .9277(7) .5690(6) .1202(45)
O8 .2093(11) .9996(6) .5189(10) .1645(50)
Cl3 .1297(4) .3395(3) .2707(3) .0940(14)
O9 .1204(10) .3569(5) .3520(7) .1289(51)
O10 .0658(9) .2949(6) .2440(7) .1244(41)
O11 .2157(13) .3222(16) .2552(16) .3830(139)
O12 .118(3) .3945(11) .2294(12) .3791(149)
O13 .0837(8) .3966(5) .0549(10) .1412(45)
H1A .2875 -.1259 -.0210 ?
H1B .2553 -.1328 .0688 ?
H3 .1850 -.1859 -.0845 ?
H4 .0538 -.2543 -.1221 ?
H5 -.1040 -.2364 -.0724 ?
H6 -.1364 -.1421 .0055 ?
H7 -.0061 -.0731 .0422 ?
H9 .3698 -.1911 .1145 ?
H10 .5218 -.2507 .1314 ?
H11 .6723 -.2039 .1043 ?
H12 .6813 -.0995 .0533 ?
H13 .5338 -.0377 .0329 ?
H14 .1830 -.0618 -.1580 ?
H15 .1828 -.0415 -.2978 ?
H16 .1605 .0681 -.3401 ?
H17 .1217 .1515 -.2481 ?
H20 .1115 .2305 -.1417 ?
H21 .1015 .2931 -.0255 ?
H22 .0840 .2429 .1011 ?
H25 .0615 .1731 .2166 ?
H26 .0503 .0974 .3211 ?
H27 .0870 -.0135 .3014 ?
H28 .1222 -.0492 .1697 ?
H29 .3429 -.0616 .2171 ?
H30 .3284 -.0439 .3534 ?
H31 .3228 .0615 .4052 ?
H32 .3311 .1515 .3180 ?
H35 .3321 .2343 .2166 ?
H36 .3359 .3028 .1035 ?
H37 .3637 .2596 -.0258 ?
H40 .4063 .1976 -.1432 ?
H41 .4256 .1295 -.2555 ?
H42 .4272 .0150 -.2378 ?
H43 .3990 -.0281 -.1102 ?

loop_
_geom_angle_atom_site_label_1
_geom_angle_atom_site_label_2
_geom_angle_atom_site_label_3
_geom_angle
_geom_angle_publ_flag
N1 Pt1 N3 98.1(4) yes
N1 Pt1 N5 99.2(4) yes
N3 Pt1 N5 162.3(4) yes
N1 Pt1 N4 177.9(4) yes
N3 Pt1 N4 81.6(4) yes
N4 Pt1 N5 81.3(4) yes
N2 Pt2 N6 98.1(4) yes
N2 Pt2 N8 99.8(3) yes
N6 Pt2 N8 161.9(4) yes
C2 N1 C1 120.2(9) yes
C3 C2 N1 120.3(9) yes
C7 C2 C3 118.6(10) yes
C5 C4 C3 120.7(12) yes
C7 C6 C5 119.8(12) yes
C8 N2 C1 116.5(8) yes
C13 C8 N2 119.6(9) yes
C10 C9 C8 117.6(11) yes
C12 C11 C10 120.3(14) yes
C12 C13 C8 122.1(11) yes
C15 C14 N3 123.8(12) yes
C17 C16 C15 122.8(14) yes
C17 C18 N3 122.9(11) yes
C19 C18 C17 123.3(11) yes
N4 C19 C18 112.1(10) yes
C20 C19 C18 127.3(11) yes
C20 C19 N4 120.5(11) yes
C21 C20 C19 117.8(12) yes
C23 C22 C21 120.1(12) yes
C24 C23 N4 111.9(10) yes
C28 N5 C24 121.4(10) yes
C25 C24 C23 123.0(11) yes
C26 C25 C24 118.8(13) yes
C28 C27 C26 117.0(13) yes
C33 N6 C29 119.9(11) yes
C31 C30 C29 121.2(15) yes
C33 C32 C31 120.3(13) yes
C34 C33 N6 117.5(11) yes
C38 N7 C34 122.8(9) yes
C35 C34 C33 129.5(11) yes
C36 C35 C34 119.3(12) yes
C38 C37 C36 116.0(12) yes
C39 C38 N7 112.6(9) yes
C43 N8 C39 120.2(10) yes
C40 C39 C38 126.7(11) yes
C41 C40 C39 121.7(13) yes
N2 Pt2 N7 177.8(3) yes
N6 Pt2 N7 80.9(4) yes
N7 Pt2 N8 81.3(4) yes
N2 C1 N1 128.2(9) yes
C7 C2 N1 121.1(10) yes
C4 C3 C2 119.4(11) yes
C6 C5 C4 119.6(14) yes
C6 C7 C2 121.7(11) yes
C9 C8 N2 122.1(9) yes
C13 C8 C9 118.0(10) yes
C11 C10 C9 122.3(13) yes
C13 C12 C11 119.4(13) yes
C18 N3 C14 117.6(11) yes
C16 C15 C14 115.8(13) yes
C18 C17 C16 116.9(13) yes
C19 C18 N3 113.8(10) yes
C23 N4 C19 123.5(10) yes
C42 C41 C40 118.9(14) yes
C43 C42 C41 118.8(14) yes
C42 C43 N8 122.9(12) yes
C22 C21 C20 121.6(12) yes
C22 C23 N4 116.3(10) yes
C24 C23 C22 131.8(11) yes
N5 C24 C23 118.5(10) yes
C25 C24 N5 118.5(11) yes
C27 C26 C25 122.5(14) yes
C27 C28 N5 121.8(12) yes
C30 C29 N6 121.6(13) yes
C32 C31 C30 119.2(15) yes
C32 C33 N6 117.7(11) yes
C34 C33 C32 124.8(12) yes
N7 C34 C33 112.3(10) yes
C35 C34 N7 118.2(11) yes
C37 C36 C35 122.0(13) yes
C37 C38 N7 121.7(10) yes
C39 C38 C37 125.8(10) yes
N8 C39 C38 115.7(10) yes
C40 C39 N8 117.5(11) yes

loop_
_geom_bond_atom_site_label_1
_geom_bond_atom_site_label_2
_geom_bond_distance
_geom_bond_publ_flag
Pt1 Pt2 3.0490(10) yes
Pt1 N1 2.058(8) yes
Pt1 N3 2.024(10) yes
Pt1 N4 1.934(9) yes
Pt1 N5 2.039(10) yes
Pt2 N2 2.009(8) yes
Pt2 N6 2.014(11) yes
Pt2 N7 1.941(9) yes
Pt2 N8 2.030(9) yes
N1 C1 1.284(13) yes
N1 C2 1.443(13) yes
C1 N2 1.339(13) yes
C2 C3 1.412(16) yes
C2 C7 1.343(15) yes
C3 C4 1.375(17) yes
C4 C5 1.36(2) yes
C5 C6 1.38(2) yes
C6 C7 1.371(17) yes
N2 C8 1.443(13) yes
C8 C9 1.403(15) yes
C8 C13 1.355(15) yes
C9 C10 1.424(18) yes
C10 C11 1.35(2) yes
C11 C12 1.32(2) yes
C12 C13 1.428(18) yes
N3 C14 1.329(17) yes
N3 C18 1.365(16) yes
C14 C15 1.393(19) yes
C15 C16 1.38(2) yes
C16 C17 1.37(2) yes
C17 C18 1.375(18) yes
C18 C19 1.528(17) yes
N4 C19 1.346(15) yes
N4 C23 1.360(14) yes
C19 C20 1.378(18) yes
C20 C21 1.351(19) yes
C21 C22 1.391(18) yes
C22 C23 1.390(17) yes
C23 C24 1.421(16) yes
N5 C24 1.377(15) yes
N5 C28 1.323(16) yes
C24 C25 1.383(18) yes
C25 C26 1.37(2) yes
C26 C27 1.36(2) yes
C27 C28 1.380(19) yes
N6 C29 1.336(18) yes
N6 C33 1.387(17) yes
C29 C30 1.36(2) yes
C30 C31 1.35(2) yes
C31 C32 1.37(2) yes
C32 C33 1.421(19) yes
C33 C34 1.411(17) yes
N7 C34 1.358(14) yes
N7 C38 1.313(13) yes
C34 C35 1.379(18) yes
C35 C36 1.38(2) yes
C36 C37 1.38(2) yes
C37 C38 1.401(17) yes
C38 C39 1.474(16) yes
N8 C39 1.398(15) yes
N8 C43 1.316(15) yes
C39 C40 1.370(19) yes
C40 C41 1.38(2) yes
C41 C42 1.36(2) yes
C42 C43 1.37(2) yes
Cl1 O1 1.397(12) no
Cl1 O2 1.387(11) no
Cl1 O3 1.387(13) no
Cl1 O4 1.362(15) no
Cl2 O5 1.404(12) no
Cl2 O6 1.398(12) no
Cl2 O7 1.366(11) no
Cl2 O8 1.364(14) no
Cl3 O9 1.393(13) no
Cl3 O10 1.320(13) no
Cl3 O11 1.23(3) no
Cl3 O12 1.31(3) no
C1 H1A 0.953 no
C1 H1B 0.947 no
C3 H3 0.950 no
C4 H4 0.948 no
C5 H5 0.948 no
C6 H6 0.953 no
C7 H7 0.948 no
C9 H9 0.955 no
C10 H10 0.948 no
C11 H11 0.951 no
C12 H12 0.951 no
C13 H13 0.952 no
C14 H14 0.952 no
C15 H15 0.953 no
C16 H16 0.953 no
C17 H17 0.950 no
C20 H20 0.951 no
C21 H21 0.949 no
C22 H22 0.952 no
C25 H25 0.950 no
C26 H26 0.955 no
C27 H27 0.950 no
C28 H28 0.951 no
C29 H29 0.946 no
C30 H30 0.946 no
C31 H31 0.947 no
C32 H32 0.954 no
C35 H35 0.952 no
C36 H36 0.949 no
C37 H37 0.947 no
C40 H40 0.950 no
C41 H41 0.949 no
C42 H42 0.950 no
C43 H43 0.949 no
